data_2217029
loop_
_publ_author_name
'Nawaz, Hamid '
'Khawar Rauf, M.'
'Ebihara, Masahiro'
'Badshah, Amin'

_publ_section_title
;
 Isopropyl 2-[2-(2,6-dichloroanilino)phenyl]acetate
;
_journal_coeditor_code EZ2110
_journal_issue 1
_journal_name_full 'Acta Crystallographica Section E'
_journal_page_first o334
_journal_page_last o334
_journal_paper_doi 10.1107/S1600536807065154
_journal_volume 64
_journal_year 2008
_chemical_formula_iupac 'C17 H17 Cl2 N O2'
_chemical_formula_moiety 'C17 H17 Cl2 N O2'
_chemical_formula_sum 'C17 H17 Cl2 N O2'
_chemical_formula_weight 338.22
_chemical_melting_point 363
_chemical_name_systematic
;
Isopropyl 2-[2-(2,6-dichloroanilino)phenyl]acetate
;
_space_group_IT_number 14
_symmetry_cell_setting monoclinic
_symmetry_space_group_name_Hall '-P 2ybc'
_symmetry_space_group_name_H-M 'P 1 21/c 1'
_atom_sites_solution_hydrogens geom
_atom_sites_solution_primary direct
_atom_sites_solution_secondary difmap
_audit_creation_method SHELXL-97
_cell_angle_alpha 90.00
_cell_angle_beta 93.959(4)
_cell_angle_gamma 90.00
_cell_formula_units_Z 4
_cell_length_a 17.548(6)
_cell_length_b 9.443(3)
_cell_length_c 9.719(3)
_cell_measurement_reflns_used 4977
_cell_measurement_temperature 123(2)
_cell_measurement_theta_max 27.5
_cell_measurement_theta_min 3.0
_cell_volume 1606.7(9)
_computing_cell_refinement CrystalClear
_computing_data_collection 'CrystalClear (Molecular Structure Corporation & Rigaku, 2001)'
_computing_data_reduction 'teXsan (Molecular Structure Corporation & Rigaku, 2004)'
_computing_molecular_graphics 'ORTEPII (Johnson, 1976)'
_computing_publication_material 'SHELXL97 and teXsan'
_computing_structure_refinement 'SHELXL97 (Sheldrick, 1997)'
_computing_structure_solution 'SIR97 (Altomare <i>et al.</i>,  1999)'
_diffrn_ambient_temperature 123(2)
_diffrn_detector_area_resol_mean 14.62
_diffrn_measured_fraction_theta_full 0.996
_diffrn_measured_fraction_theta_max 0.996
_diffrn_measurement_device_type 'Rigaku/MSC Mercury CCD'
_diffrn_measurement_method \w
_diffrn_radiation_monochromator graphite
_diffrn_radiation_source 'fine-focus sealed tube'
_diffrn_radiation_type MoK\a
_diffrn_radiation_wavelength 0.71070
_diffrn_reflns_av_R_equivalents 0.0607
_diffrn_reflns_av_sigmaI/netI 0.0386
_diffrn_reflns_limit_h_max 22
_diffrn_reflns_limit_h_min -16
_diffrn_reflns_limit_k_max 12
_diffrn_reflns_limit_k_min -12
_diffrn_reflns_limit_l_max 12
_diffrn_reflns_limit_l_min -11
_diffrn_reflns_number 12744
_diffrn_reflns_theta_full 27.48
_diffrn_reflns_theta_max 27.48
_diffrn_reflns_theta_min 3.01
_exptl_absorpt_coefficient_mu 0.410
_exptl_absorpt_correction_type none
_exptl_crystal_colour colorless
_exptl_crystal_density_diffrn 1.398
_exptl_crystal_density_method 'not measured'
_exptl_crystal_description Block
_exptl_crystal_F_000 704
_exptl_crystal_size_max 0.45
_exptl_crystal_size_mid 0.25
_exptl_crystal_size_min 0.15
_refine_diff_density_max 0.305
_refine_diff_density_min -0.319
_refine_ls_extinction_method none
_refine_ls_goodness_of_fit_ref 1.102
_refine_ls_hydrogen_treatment mixed
_refine_ls_matrix_type full
_refine_ls_number_parameters 205
_refine_ls_number_reflns 3670
_refine_ls_number_restraints 0
_refine_ls_restrained_S_all 1.102
_refine_ls_R_factor_all 0.0444
_refine_ls_R_factor_gt 0.0384
_refine_ls_shift/su_max 0.002
_refine_ls_shift/su_mean 0.000
_refine_ls_structure_factor_coef Fsqd
_refine_ls_weighting_details 'calc w=1/[\s^2^(Fo^2^)+(0.0391P)^2^+0.7365P] where P=(Fo^2^+2Fc^2^)/3'
_refine_ls_weighting_scheme calc
_refine_ls_wR_factor_gt 0.0901
_refine_ls_wR_factor_ref 0.0930
_reflns_number_gt 3428
_reflns_number_total 3670
_reflns_threshold_expression ' I>2\s(I)'
_cod_data_source_file ez2110.cif
_cod_data_source_block I
_cod_original_sg_symbol_H-M 'P 21/c'
_cod_database_code 2217029
_cod_database_fobs_code 2217029

loop_
_symmetry_equiv_pos_as_xyz
'x, y, z'
'-x, y+1/2, -z+1/2'
'-x, -y, -z'
'x, -y-1/2, z-1/2'

loop_
_atom_site_type_symbol
_atom_site_label
_atom_site_fract_x
_atom_site_fract_y
_atom_site_fract_z
_atom_site_U_iso_or_equiv
_atom_site_adp_type
_atom_site_calc_flag
_atom_site_refinement_flags
_atom_site_occupancy
N N1 0.20829(8) 0.00238(14) 0.81278(14) 0.0176(3) Uani d . 1
H H1 0.2551(14) -0.036(2) 0.822(2) 0.041(6) Uiso d . 1
C C1 0.15347(8) -0.07425(15) 0.87884(15) 0.0150(3) Uani d . 1
C C2 0.07450(9) -0.06102(15) 0.84548(15) 0.0152(3) Uani d . 1
C C3 0.02096(9) -0.13894(16) 0.91175(16) 0.0178(3) Uani d . 1
H H3 -0.0320 -0.1244 0.8893 0.021 Uiso calc R 1
C C4 0.04477(9) -0.23810(16) 1.01071(16) 0.0192(3) Uani d . 1
H H4 0.0083 -0.2903 1.0577 0.023 Uiso calc R 1
C C5 0.12211(9) -0.26066(17) 1.04063(16) 0.0188(3) Uani d . 1
H H5 0.1390 -0.3313 1.1053 0.023 Uiso calc R 1
C C6 0.17464(8) -0.17985(16) 0.97592(15) 0.0158(3) Uani d . 1
Cl Cl1 0.04071(2) 0.05250(4) 0.71474(4) 0.01864(11) Uani d . 1
Cl Cl2 0.27143(2) -0.21169(4) 1.01691(4) 0.02223(11) Uani d . 1
C C7 0.20896(8) 0.15202(16) 0.80276(15) 0.0163(3) Uani d . 1
C C8 0.16317(9) 0.23666(17) 0.88131(16) 0.0185(3) Uani d . 1
H H8 0.1321 0.1938 0.9459 0.022 Uiso calc R 1
C C9 0.16256(9) 0.38265(17) 0.86589(17) 0.0214(3) Uani d . 1
H H9 0.1306 0.4390 0.9189 0.026 Uiso calc R 1
C C10 0.20854(10) 0.44656(17) 0.77316(17) 0.0233(3) Uani d . 1
H H10 0.2079 0.5465 0.7616 0.028 Uiso calc R 1
C C11 0.25537(9) 0.36304(17) 0.69773(16) 0.0214(3) Uani d . 1
H H11 0.2874 0.4071 0.6355 0.026 Uiso calc R 1
C C12 0.25671(9) 0.21573(16) 0.71063(15) 0.0172(3) Uani d . 1
C C13 0.30776(9) 0.12827(18) 0.62396(16) 0.0201(3) Uani d . 1
H H13A 0.2779 0.0492 0.5806 0.024 Uiso calc R 1
H H13B 0.3262 0.1880 0.5494 0.024 Uiso calc R 1
C C14 0.37563(9) 0.06929(17) 0.71054(17) 0.0211(3) Uani d . 1
O O1 0.37023(7) -0.01740(15) 0.80056(15) 0.0362(3) Uani d . 1
O O2 0.44207(6) 0.12335(12) 0.67675(11) 0.0209(2) Uani d . 1
C C15 0.51089(9) 0.07400(18) 0.75893(17) 0.0225(3) Uani d . 1
H H15 0.5055 -0.0287 0.7814 0.027 Uiso calc R 1
C C16 0.52004(11) 0.1592(2) 0.89044(19) 0.0337(4) Uani d . 1
H H16A 0.5287 0.2588 0.8681 0.051 Uiso calc R 1
H H16B 0.5638 0.1231 0.9482 0.051 Uiso calc R 1
H H16C 0.4736 0.1509 0.9404 0.051 Uiso calc R 1
C C17 0.57594(10) 0.0941(3) 0.6674(2) 0.0390(5) Uani d . 1
H H17A 0.5659 0.0396 0.5822 0.059 Uiso calc R 1
H H17B 0.6236 0.0611 0.7155 0.059 Uiso calc R 1
H H17C 0.5806 0.1948 0.6448 0.059 Uiso calc R 1

loop_
_atom_site_aniso_label
_atom_site_aniso_U_11
_atom_site_aniso_U_22
_atom_site_aniso_U_33
_atom_site_aniso_U_12
_atom_site_aniso_U_13
_atom_site_aniso_U_23
N1 0.0136(6) 0.0152(6) 0.0242(7) 0.0011(5) 0.0032(5) 0.0029(5)
C1 0.0168(7) 0.0137(7) 0.0148(7) -0.0001(5) 0.0019(5) -0.0018(5)
C2 0.0168(7) 0.0130(7) 0.0156(7) 0.0017(5) -0.0004(5) -0.0017(5)
C3 0.0141(7) 0.0179(7) 0.0213(7) -0.0011(6) 0.0013(6) -0.0042(6)
C4 0.0203(8) 0.0180(7) 0.0195(7) -0.0039(6) 0.0039(6) -0.0009(6)
C5 0.0234(8) 0.0165(7) 0.0163(7) 0.0000(6) 0.0005(6) 0.0007(6)
C6 0.0134(7) 0.0171(7) 0.0165(7) 0.0015(6) -0.0016(5) -0.0023(6)
Cl1 0.01741(19) 0.01788(18) 0.02003(19) 0.00138(13) -0.00299(13) 0.00181(13)
Cl2 0.01558(19) 0.0220(2) 0.0285(2) 0.00267(14) -0.00263(14) 0.00416(15)
C7 0.0132(7) 0.0175(7) 0.0174(7) -0.0012(6) -0.0041(5) 0.0022(6)
C8 0.0158(7) 0.0205(7) 0.0189(7) -0.0024(6) -0.0016(6) -0.0004(6)
C9 0.0195(8) 0.0204(7) 0.0235(8) 0.0015(6) -0.0052(6) -0.0043(6)
C10 0.0270(9) 0.0158(7) 0.0258(8) -0.0025(6) -0.0069(7) 0.0021(6)
C11 0.0211(8) 0.0218(8) 0.0207(8) -0.0054(6) -0.0043(6) 0.0053(6)
C12 0.0135(7) 0.0219(8) 0.0157(7) -0.0011(6) -0.0034(5) 0.0022(6)
C13 0.0151(7) 0.0260(8) 0.0191(7) -0.0005(6) 0.0013(6) 0.0042(6)
C14 0.0158(7) 0.0252(8) 0.0224(8) -0.0001(6) 0.0022(6) 0.0021(6)
O1 0.0168(6) 0.0452(8) 0.0467(8) 0.0018(6) 0.0022(5) 0.0264(7)
O2 0.0131(5) 0.0285(6) 0.0207(6) -0.0007(4) -0.0005(4) 0.0053(5)
C15 0.0133(8) 0.0284(8) 0.0252(8) 0.0000(6) -0.0037(6) 0.0064(7)
C16 0.0332(10) 0.0355(10) 0.0307(10) -0.0012(8) -0.0100(8) 0.0013(8)
C17 0.0145(8) 0.0663(14) 0.0363(10) 0.0045(9) 0.0022(7) 0.0140(10)

loop_
_atom_type_symbol
_atom_type_description
_atom_type_scat_dispersion_real
_atom_type_scat_dispersion_imag
_atom_type_scat_source
C C 0.0033 0.0016 'International Tables Vol C Tables 4.2.6.8 and 6.1.1.4'
H H 0.0000 0.0000 'International Tables Vol C Tables 4.2.6.8 and 6.1.1.4'
Cl Cl 0.1484 0.1585 'International Tables Vol C Tables 4.2.6.8 and 6.1.1.4'
N N 0.0061 0.0033 'International Tables Vol C Tables 4.2.6.8 and 6.1.1.4'
O O 0.0106 0.0060 'International Tables Vol C Tables 4.2.6.8 and 6.1.1.4'

loop_
_geom_angle_atom_site_label_1
_geom_angle_atom_site_label_2
_geom_angle_atom_site_label_3
_geom_angle
C1 N1 C7 123.94(13)
C1 N1 H1 113.5(15)
C7 N1 H1 113.6(15)
N1 C1 C6 121.23(14)
N1 C1 C2 123.19(14)
C6 C1 C2 115.36(13)
C3 C2 C1 122.29(14)
C3 C2 Cl1 117.36(12)
C1 C2 Cl1 120.33(11)
C4 C3 C2 119.96(14)
C4 C3 H3 120.0
C2 C3 H3 120.0
C5 C4 C3 119.59(14)
C5 C4 H4 120.2
C3 C4 H4 120.2
C6 C5 C4 119.65(14)
C6 C5 H5 120.2
C4 C5 H5 120.2
C5 C6 C1 122.97(14)
C5 C6 Cl2 118.09(12)
C1 C6 Cl2 118.94(12)
C8 C7 C12 119.65(14)
C8 C7 N1 121.69(14)
C12 C7 N1 118.66(14)
C9 C8 C7 120.67(15)
C9 C8 H8 119.7
C7 C8 H8 119.7
C8 C9 C10 120.12(15)
C8 C9 H9 119.9
C10 C9 H9 119.9
C11 C10 C9 119.25(15)
C11 C10 H10 120.4
C9 C10 H10 120.4
C10 C11 C12 121.78(15)
C10 C11 H11 119.1
C12 C11 H11 119.1
C11 C12 C7 118.50(14)
C11 C12 C13 119.98(14)
C7 C12 C13 121.51(14)
C14 C13 C12 111.31(13)
C14 C13 H13A 109.4
C12 C13 H13A 109.4
C14 C13 H13B 109.4
C12 C13 H13B 109.4
H13A C13 H13B 108.0
O1 C14 O2 123.47(15)
O1 C14 C13 123.62(15)
O2 C14 C13 112.90(13)
C14 O2 C15 116.23(12)
O2 C15 C17 105.38(14)
O2 C15 C16 108.97(14)
C17 C15 C16 113.10(16)
O2 C15 H15 109.8
C17 C15 H15 109.8
C16 C15 H15 109.8
C15 C16 H16A 109.5
C15 C16 H16B 109.5
H16A C16 H16B 109.5
C15 C16 H16C 109.5
H16A C16 H16C 109.5
H16B C16 H16C 109.5
C15 C17 H17A 109.5
C15 C17 H17B 109.5
H17A C17 H17B 109.5
C15 C17 H17C 109.5
H17A C17 H17C 109.5
H17B C17 H17C 109.5

loop_
_geom_bond_atom_site_label_1
_geom_bond_atom_site_label_2
_geom_bond_distance
_geom_bond_publ_flag
N1 C1 1.3952(19) yes
N1 C7 1.416(2) yes
N1 H1 0.90(2) ?
C1 C6 1.405(2) ?
C1 C2 1.407(2) ?
C2 C3 1.387(2) ?
C2 Cl1 1.7354(15) ?
C3 C4 1.386(2) ?
C3 H3 0.9500 ?
C4 C5 1.385(2) ?
C4 H4 0.9500 ?
C5 C6 1.381(2) ?
C5 H5 0.9500 ?
C6 Cl2 1.7438(16) ?
C7 C8 1.397(2) ?
C7 C12 1.403(2) ?
C8 C9 1.387(2) ?
C8 H8 0.9500 ?
C9 C10 1.388(2) ?
C9 H9 0.9500 ?
C10 C11 1.385(2) ?
C10 H10 0.9500 ?
C11 C12 1.397(2) ?
C11 H11 0.9500 ?
C12 C13 1.516(2) ?
C13 C14 1.516(2) ?
C13 H13A 0.9900 ?
C13 H13B 0.9900 ?
C14 O1 1.207(2) yes
C14 O2 1.3344(19) yes
O2 C15 1.4766(19) yes
C15 C17 1.507(2) ?
C15 C16 1.509(3) ?
C15 H15 1.0000 ?
C16 H16A 0.9800 ?
C16 H16B 0.9800 ?
C16 H16C 0.9800 ?
C17 H17A 0.9800 ?
C17 H17B 0.9800 ?
C17 H17C 0.9800 ?

loop_
_geom_hbond_atom_site_label_D
_geom_hbond_atom_site_label_H
_geom_hbond_atom_site_label_A
_geom_hbond_distance_DH
_geom_hbond_distance_HA
_geom_hbond_distance_DA
_geom_hbond_angle_DHA
N1 H1 O1 0.90(2) 2.05(2) 2.859(2) 149(2)

loop_
_geom_torsion_atom_site_label_1
_geom_torsion_atom_site_label_2
_geom_torsion_atom_site_label_3
_geom_torsion_atom_site_label_4
_geom_torsion
C7 N1 C1 C6 -130.59(16)
C7 N1 C1 C2 55.1(2)
N1 C1 C2 C3 179.53(14)
C6 C1 C2 C3 4.9(2)
N1 C1 C2 Cl1 1.1(2)
C6 C1 C2 Cl1 -173.52(11)
C1 C2 C3 C4 -2.7(2)
Cl1 C2 C3 C4 175.78(12)
C2 C3 C4 C5 -1.3(2)
C3 C4 C5 C6 2.8(2)
C4 C5 C6 C1 -0.3(2)
C4 C5 C6 Cl2 179.91(12)
N1 C1 C6 C5 -178.14(14)
C2 C1 C6 C5 -3.4(2)
N1 C1 C6 Cl2 1.62(19)
C2 C1 C6 Cl2 176.35(11)
C1 N1 C7 C8 12.6(2)
C1 N1 C7 C12 -166.97(14)
C12 C7 C8 C9 2.1(2)
N1 C7 C8 C9 -177.48(14)
C7 C8 C9 C10 -0.9(2)
C8 C9 C10 C11 -0.7(2)
C9 C10 C11 C12 1.1(2)
C10 C11 C12 C7 0.1(2)
C10 C11 C12 C13 178.82(14)
C8 C7 C12 C11 -1.7(2)
N1 C7 C12 C11 177.93(13)
C8 C7 C12 C13 179.61(13)
N1 C7 C12 C13 -0.8(2)
C11 C12 C13 C14 107.44(16)
C7 C12 C13 C14 -73.86(18)
C12 C13 C14 O1 66.2(2)
C12 C13 C14 O2 -113.82(15)
O1 C14 O2 C15 -1.5(2)
C13 C14 O2 C15 178.45(13)
C14 O2 C15 C17 155.43(15)
C14 O2 C15 C16 -82.92(17)

loop_
_cod_related_entry_id
_cod_related_entry_database
_cod_related_entry_code
1 ChemSpider 19243144
